data_4307543
loop_
_publ_author_name
'Richard D. Adams'
'Erin M. Boswell'
'Burjor Captain'
'Mitul A. Patel'

_publ_section_title
;
Multiple Additions of Phenylgermanium Ligands to Tetraruthenium and
Tetraosmium Carbonyl Cluster Complexes
;
_journal_name_full 'Inorganic Chemistry'
_journal_page_first 533
_journal_page_last 540
_journal_paper_doi 10.1021/ic062039w
_journal_volume 46
_journal_year 2007
_chemical_formula_sum 'C57 H40 Ge5 O9 Ru4'
_chemical_formula_weight 1636.12
_chemical_name_systematic
; 
 ? 
;
_space_group_IT_number 19
_symmetry_cell_setting orthorhombic
_symmetry_space_group_name_Hall 'P 2ac 2ab'
_symmetry_space_group_name_H-M 'P 21 21 21'
_atom_sites_solution_hydrogens geom
_atom_sites_solution_primary direct
_atom_sites_solution_secondary difmap
_audit_creation_method SHELXL-97
_cell_angle_alpha 90.00
_cell_angle_beta 90.00
_cell_angle_gamma 90.00
_cell_formula_units_Z 4
_cell_length_a 12.8681(5)
_cell_length_b 21.9498(9)
_cell_length_c 23.1456(10)
_cell_measurement_reflns_used 7880
_cell_measurement_temperature 294(2)
_cell_measurement_theta_max 24.62
_cell_measurement_theta_min 2.37
_cell_volume 6537.5(5)
_computing_cell_refinement 'SAINT+  V6.45 (Bruker, 2003)'
_computing_data_collection 'SMART V5.632 (Bruker, 2005)'
_computing_data_reduction 'SAINT+  V6.45'
_computing_molecular_graphics 'SHELXTL V6.1 (Sheldrick, 2000)'
_computing_publication_material 'SHELXTL V6.1'
_computing_structure_refinement 'SHELXL-97 (Sheldrick, 1997)'
_computing_structure_solution 'SHELXS-97 (Sheldrick, 1990)'
_diffrn_ambient_temperature 294(2)
_diffrn_measured_fraction_theta_full 0.999
_diffrn_measured_fraction_theta_max 0.999
_diffrn_measurement_device_type 'Bruker SMART APEX CCD diffractometer'
_diffrn_measurement_method 'omega scans'
_diffrn_radiation_monochromator graphite
_diffrn_radiation_source 'fine-focus sealed tube'
_diffrn_radiation_type MoK\a
_diffrn_radiation_wavelength 0.71073
_diffrn_reflns_av_R_equivalents 0.0398
_diffrn_reflns_av_sigmaI/netI 0.0415
_diffrn_reflns_limit_h_max 17
_diffrn_reflns_limit_h_min -17
_diffrn_reflns_limit_k_max 29
_diffrn_reflns_limit_k_min -29
_diffrn_reflns_limit_l_max 30
_diffrn_reflns_limit_l_min -30
_diffrn_reflns_number 69959
_diffrn_reflns_theta_full 28.35
_diffrn_reflns_theta_max 28.35
_diffrn_reflns_theta_min 1.28
_diffrn_standards_decay_% <1
_exptl_absorpt_coefficient_mu 3.208
_exptl_absorpt_correction_T_max 1.000
_exptl_absorpt_correction_T_min 0.832
_exptl_absorpt_correction_type multi-scan
_exptl_absorpt_process_details '(SADABS, Bruker, 1997)'
_exptl_crystal_colour dark
_exptl_crystal_density_diffrn 1.662
_exptl_crystal_density_method 'not measured'
_exptl_crystal_description block
_exptl_crystal_F_000 3160
_exptl_crystal_size_max 0.20
_exptl_crystal_size_mid 0.20
_exptl_crystal_size_min 0.16
_refine_diff_density_max 1.266
_refine_diff_density_min -0.532
_refine_diff_density_rms 0.225
_refine_ls_abs_structure_details 'Flack H D (1983), Acta Cryst. A39, 876-881'
_refine_ls_abs_structure_Flack -0.012(8)
_refine_ls_extinction_method none
_refine_ls_goodness_of_fit_ref 1.106
_refine_ls_hydrogen_treatment constr
_refine_ls_matrix_type full
_refine_ls_number_parameters 676
_refine_ls_number_reflns 16299
_refine_ls_number_restraints 0
_refine_ls_restrained_S_all 1.106
_refine_ls_R_factor_all 0.0468
_refine_ls_R_factor_gt 0.0352
_refine_ls_shift/su_max 0.001
_refine_ls_shift/su_mean 0.000
_refine_ls_structure_factor_coef Fsqd
_refine_ls_weighting_details 'calc w=1/[\s^2^(Fo^2^)+(0.0594P)^2^+0.0000P] where P=(Fo^2^+2Fc^2^)/3'
_refine_ls_weighting_scheme calc
_refine_ls_wR_factor_gt 0.1002
_refine_ls_wR_factor_ref 0.1075
_reflns_number_gt 13862
_reflns_number_total 16299
_reflns_threshold_expression >2sigma(I)
_cod_data_source_file ic062039wsi20061024_100643_2.cif
_cod_data_source_block Compound12
_cod_depositor_comments
;
The following automatic conversions were performed:
'_symmetry_cell_setting' value 'Orthorhombic' changed to 'orthorhombic'
according to '/home/saulius/struct/CIF-dictionaries/cif_core.dic'
dictionary named 'cif_core.dic' version 2.4.1 from
2010-06-29.

'_exptl_absorpt_correction_type' value 'Multi-scan' changed
to 'multi-scan' according to
'/home/saulius/struct/CIF-dictionaries/cif_core.dic' dictionary named
'cif_core.dic' version 2.4.1 from 2010-06-29.

Automatic conversion script
Id: cif_fix_enum 1527 2010-12-29 10:47:43Z saulius 
;
_cod_database_code 4307543

loop_
_symmetry_equiv_pos_as_xyz
'x, y, z'
'-x+1/2, -y, z+1/2'
'-x, y+1/2, -z+1/2'
'x+1/2, -y+1/2, -z'

loop_
_atom_site_label
_atom_site_type_symbol
_atom_site_fract_x
_atom_site_fract_y
_atom_site_fract_z
_atom_site_U_iso_or_equiv
_atom_site_adp_type
_atom_site_occupancy
_atom_site_symmetry_multiplicity
_atom_site_calc_flag
_atom_site_refinement_flags
_atom_site_disorder_assembly
_atom_site_disorder_group
Ru1 Ru 0.55528(3) 0.384784(19) 0.102149(18) 0.03896(10) Uani 1 1 d . . .
Ru2 Ru 0.49254(3) 0.415314(18) 0.221905(18) 0.03797(10) Uani 1 1 d . . .
Ru3 Ru 0.28318(3) 0.44415(2) 0.179044(19) 0.03957(10) Uani 1 1 d . . .
Ru4 Ru 0.34159(3) 0.411390(19) 0.066250(18) 0.03932(10) Uani 1 1 d . . .
Ge1 Ge 0.45353(5) 0.47941(2) 0.13185(3) 0.04121(13) Uani 1 1 d . . .
Ge2 Ge 0.39117(5) 0.34717(2) 0.15395(2) 0.03857(12) Uani 1 1 d . . .
Ge3 Ge 0.47828(5) 0.36244(3) 0.00521(3) 0.04920(15) Uani 1 1 d . . .
Ge4 Ge 0.67331(5) 0.40092(3) 0.18682(3) 0.04620(14) Uani 1 1 d . . .
Ge5 Ge 0.33622(5) 0.43653(3) 0.28201(2) 0.04449(13) Uani 1 1 d . . .
O1 O 0.1248(4) 0.4610(3) 0.0822(2) 0.0889(19) Uani 1 1 d . . .
O11 O 0.6524(6) 0.2603(2) 0.0862(2) 0.096(2) Uani 1 1 d . . .
O12 O 0.7237(5) 0.4576(3) 0.0421(2) 0.096(2) Uani 1 1 d . . .
O21 O 0.5367(5) 0.3130(3) 0.3055(3) 0.0896(17) Uani 1 1 d . . .
O22 O 0.5962(4) 0.5091(3) 0.2984(3) 0.0862(17) Uani 1 1 d . . .
O31 O 0.1955(5) 0.5711(2) 0.1931(3) 0.0892(18) Uani 1 1 d . . .
O32 O 0.0878(4) 0.3799(3) 0.2201(2) 0.0848(17) Uani 1 1 d . . .
O41 O 0.3296(6) 0.5116(3) -0.0241(2) 0.100(2) Uani 1 1 d . . .
O42 O 0.1995(5) 0.3144(3) 0.0156(2) 0.0816(16) Uani 1 1 d . . .
C1 C 0.2063(5) 0.4477(3) 0.0982(3) 0.0583(16) Uani 1 1 d . . .
C11 C 0.6165(6) 0.3073(3) 0.0926(3) 0.0590(16) Uani 1 1 d . . .
C12 C 0.6592(5) 0.4295(3) 0.0639(3) 0.0616(17) Uani 1 1 d . . .
C21 C 0.5194(5) 0.3518(3) 0.2735(3) 0.0581(15) Uani 1 1 d . . .
C22 C 0.5567(5) 0.4761(3) 0.2694(3) 0.0545(14) Uani 1 1 d . . .
C31 C 0.2305(5) 0.5234(3) 0.1904(3) 0.0562(15) Uani 1 1 d . . .
C32 C 0.1619(5) 0.4033(3) 0.2059(3) 0.0560(15) Uani 1 1 d . . .
C41 C 0.3345(6) 0.4727(3) 0.0072(3) 0.0627(16) Uani 1 1 d . . .
C42 C 0.2543(5) 0.3501(3) 0.0325(3) 0.0561(15) Uani 1 1 d . . .
C50 C 0.4848(5) 0.5641(3) 0.1149(3) 0.0553(15) Uani 1 1 d . . .
C51 C 0.5229(7) 0.5819(4) 0.0616(4) 0.080(2) Uani 1 1 d . . .
H51 H 0.5336 0.5536 0.0323 0.096 Uiso 1 1 calc R . .
C52 C 0.5449(10) 0.6431(5) 0.0531(5) 0.113(4) Uani 1 1 d . . .
H52 H 0.5704 0.6553 0.0173 0.136 Uiso 1 1 calc R . .
C53 C 0.5315(11) 0.6839(4) 0.0925(7) 0.137(5) Uani 1 1 d . . .
H53 H 0.5512 0.7239 0.0850 0.165 Uiso 1 1 calc R . .
C54 C 0.4870(10) 0.6690(4) 0.1475(6) 0.124(4) Uani 1 1 d . . .
H54 H 0.4712 0.6991 0.1743 0.148 Uiso 1 1 calc R . .
C55 C 0.4686(7) 0.6082(3) 0.1593(4) 0.079(2) Uani 1 1 d . . .
H55 H 0.4459 0.5962 0.1957 0.095 Uiso 1 1 calc R . .
C56 C 0.4583(5) 0.2773(3) -0.0178(3) 0.0567(16) Uani 1 1 d . . .
C57 C 0.4178(7) 0.2358(3) 0.0190(3) 0.074(2) Uani 1 1 d . . .
H57 H 0.3997 0.2486 0.0559 0.089 Uiso 1 1 calc R . .
C58 C 0.4017(8) 0.1747(4) 0.0046(4) 0.081(2) Uani 1 1 d . . .
H58 H 0.3745 0.1474 0.0313 0.097 Uiso 1 1 calc R . .
C59 C 0.4276(8) 0.1560(5) -0.0511(5) 0.103(3) Uani 1 1 d . . .
H59 H 0.4190 0.1156 -0.0619 0.123 Uiso 1 1 calc R . .
C60 C 0.4657(9) 0.1974(5) -0.0895(5) 0.123(5) Uani 1 1 d . . .
H60 H 0.4813 0.1849 -0.1269 0.147 Uiso 1 1 calc R . .
C61 C 0.4819(7) 0.2583(4) -0.0739(4) 0.086(3) Uani 1 1 d . . .
H61 H 0.5082 0.2859 -0.1007 0.103 Uiso 1 1 calc R . .
C62 C 0.5123(7) 0.4064(4) -0.0668(3) 0.071(2) Uani 1 1 d . . .
C63 C 0.4406(9) 0.4051(7) -0.1095(4) 0.124(4) Uani 1 1 d . . .
H63 H 0.3804 0.3821 -0.1051 0.149 Uiso 1 1 calc R . .
C64 C 0.4575(13) 0.4386(9) -0.1608(5) 0.161(7) Uani 1 1 d . . .
H64 H 0.4066 0.4392 -0.1894 0.193 Uiso 1 1 calc R . .
C65 C 0.5469(16) 0.4700(6) -0.1687(6) 0.146(6) Uani 1 1 d . . .
H65 H 0.5595 0.4922 -0.2023 0.176 Uiso 1 1 calc R . .
C66 C 0.6160(16) 0.4673(7) -0.1260(6) 0.186(9) Uani 1 1 d . . .
H66 H 0.6796 0.4867 -0.1313 0.224 Uiso 1 1 calc R . .
C67 C 0.5993(11) 0.4385(5) -0.0761(4) 0.128(5) Uani 1 1 d . . .
H67 H 0.6491 0.4407 -0.0471 0.153 Uiso 1 1 calc R . .
C68 C 0.7667(5) 0.4715(3) 0.1798(3) 0.0540(15) Uani 1 1 d . . .
C69 C 0.7277(6) 0.5301(4) 0.1758(4) 0.084(3) Uani 1 1 d . . .
H69 H 0.6566 0.5360 0.1805 0.101 Uiso 1 1 calc R . .
C70 C 0.7900(7) 0.5802(4) 0.1651(5) 0.096(3) Uani 1 1 d . . .
H70 H 0.7619 0.6190 0.1606 0.115 Uiso 1 1 calc R . .
C71 C 0.8954(8) 0.5702(5) 0.1613(5) 0.109(4) Uani 1 1 d . . .
H71 H 0.9403 0.6032 0.1574 0.130 Uiso 1 1 calc R . .
C72 C 0.9345(7) 0.5124(6) 0.1632(5) 0.104(4) Uani 1 1 d . . .
H72 H 1.0052 0.5062 0.1574 0.125 Uiso 1 1 calc R . .
C73 C 0.8718(6) 0.4642(4) 0.1735(4) 0.074(2) Uani 1 1 d . . .
H73 H 0.9005 0.4254 0.1764 0.089 Uiso 1 1 calc R . .
C74 C 0.7563(5) 0.3379(3) 0.2248(3) 0.0612(16) Uani 1 1 d . . .
C75 C 0.7488(12) 0.2788(4) 0.2168(5) 0.154(7) Uani 1 1 d . . .
H75 H 0.7052 0.2650 0.1876 0.185 Uiso 1 1 calc R . .
C76 C 0.8021(17) 0.2354(6) 0.2496(7) 0.222(11) Uani 1 1 d . . .
H76 H 0.7879 0.1941 0.2457 0.267 Uiso 1 1 calc R . .
C77 C 0.8701(14) 0.2542(10) 0.2846(7) 0.180(8) Uani 1 1 d . . .
H77 H 0.9156 0.2262 0.3010 0.216 Uiso 1 1 calc R . .
C78 C 0.8789(16) 0.3128(9) 0.2987(8) 0.201(9) Uani 1 1 d . . .
H78 H 0.9208 0.3249 0.3293 0.242 Uiso 1 1 calc R . .
C79 C 0.8249(10) 0.3547(6) 0.2669(5) 0.128(5) Uani 1 1 d . . .
H79 H 0.8351 0.3959 0.2742 0.154 Uiso 1 1 calc R . .
C80 C 0.3511(5) 0.5060(3) 0.3348(3) 0.0587(17) Uani 1 1 d . . .
C81 C 0.3400(7) 0.5651(4) 0.3179(4) 0.087(3) Uani 1 1 d . . .
H81 H 0.3179 0.5736 0.2805 0.104 Uiso 1 1 calc R . .
C82 C 0.3613(8) 0.6135(4) 0.3559(5) 0.106(3) Uani 1 1 d . . .
H82 H 0.3487 0.6535 0.3446 0.127 Uiso 1 1 calc R . .
C83 C 0.3986(9) 0.6022(5) 0.4070(5) 0.103(3) Uani 1 1 d . . .
H83 H 0.4168 0.6344 0.4311 0.124 Uiso 1 1 calc R . .
C84 C 0.4116(9) 0.5434(6) 0.4261(4) 0.108(4) Uani 1 1 d . . .
H84 H 0.4377 0.5358 0.4628 0.130 Uiso 1 1 calc R . .
C85 C 0.3852(7) 0.4958(4) 0.3899(3) 0.085(2) Uani 1 1 d . . .
H85 H 0.3908 0.4560 0.4033 0.102 Uiso 1 1 calc R . .
C86 C 0.2639(5) 0.3746(3) 0.3274(3) 0.0540(14) Uani 1 1 d . . .
C87 C 0.1930(6) 0.3930(4) 0.3689(3) 0.078(2) Uani 1 1 d . . .
H87 H 0.1855 0.4343 0.3769 0.093 Uiso 1 1 calc R . .
C88 C 0.1327(9) 0.3508(5) 0.3989(4) 0.106(3) Uani 1 1 d . . .
H88 H 0.0851 0.3639 0.4265 0.128 Uiso 1 1 calc R . .
C89 C 0.1441(9) 0.2907(5) 0.3875(5) 0.108(4) Uani 1 1 d . . .
H89 H 0.1068 0.2626 0.4093 0.130 Uiso 1 1 calc R . .
C90 C 0.2112(9) 0.2693(4) 0.3435(5) 0.100(3) Uani 1 1 d . . .
H90 H 0.2153 0.2281 0.3342 0.120 Uiso 1 1 calc R . .
C91 C 0.2708(7) 0.3127(4) 0.3145(4) 0.078(2) Uani 1 1 d . . .
H91 H 0.3165 0.3000 0.2858 0.093 Uiso 1 1 calc R . .
C92 C 0.3458(5) 0.2643(2) 0.1697(2) 0.0434(12) Uani 1 1 d . . .
C93 C 0.2418(6) 0.2484(3) 0.1640(4) 0.070(2) Uani 1 1 d . . .
H93 H 0.1930 0.2767 0.1516 0.084 Uiso 1 1 calc R . .
C94 C 0.2128(7) 0.1899(4) 0.1772(5) 0.094(3) Uani 1 1 d . . .
H94 H 0.1429 0.1795 0.1746 0.112 Uiso 1 1 calc R . .
C95 C 0.2803(8) 0.1475(4) 0.1935(5) 0.105(3) Uani 1 1 d . . .
H95 H 0.2587 0.1075 0.1991 0.126 Uiso 1 1 calc R . .
C96 C 0.3805(8) 0.1633(4) 0.2019(5) 0.102(3) Uani 1 1 d . . .
H96 H 0.4277 0.1349 0.2161 0.122 Uiso 1 1 calc R . .
C97 C 0.4126(6) 0.2218(3) 0.1891(4) 0.071(2) Uani 1 1 d . . .
H97 H 0.4822 0.2321 0.1940 0.085 Uiso 1 1 calc R . .

loop_
_atom_site_aniso_label
_atom_site_aniso_U_11
_atom_site_aniso_U_22
_atom_site_aniso_U_33
_atom_site_aniso_U_23
_atom_site_aniso_U_13
_atom_site_aniso_U_12
Ru1 0.0407(2) 0.0338(2) 0.0423(2) -0.00332(17) 0.00161(18) 0.00284(17)
Ru2 0.0408(2) 0.03219(19) 0.0410(2) -0.00511(16) -0.00211(17) -0.00047(17)
Ru3 0.0395(2) 0.0370(2) 0.0421(2) -0.00447(17) 0.00157(18) 0.00294(18)
Ru4 0.0433(2) 0.0370(2) 0.0377(2) -0.00103(17) -0.00116(18) 0.00324(18)
Ge1 0.0450(3) 0.0294(3) 0.0492(3) -0.0013(2) 0.0019(3) 0.0001(2)
Ge2 0.0446(3) 0.0299(3) 0.0413(3) -0.0028(2) -0.0013(2) -0.0016(2)
Ge3 0.0577(4) 0.0497(3) 0.0401(3) -0.0046(3) 0.0043(3) 0.0056(3)
Ge4 0.0402(3) 0.0431(3) 0.0553(3) -0.0038(3) -0.0043(3) 0.0029(2)
Ge5 0.0511(3) 0.0421(3) 0.0402(3) -0.0083(2) 0.0032(3) -0.0007(3)
O1 0.066(3) 0.139(5) 0.061(3) -0.015(3) -0.011(2) 0.044(4)
O11 0.135(5) 0.067(3) 0.084(4) -0.023(3) -0.014(4) 0.051(4)
O12 0.077(4) 0.134(5) 0.078(4) 0.017(4) 0.010(3) -0.035(4)
O21 0.101(4) 0.078(4) 0.090(4) 0.032(3) -0.014(3) 0.013(3)
O22 0.075(3) 0.083(4) 0.100(4) -0.048(3) -0.004(3) -0.019(3)
O31 0.102(4) 0.058(3) 0.108(4) -0.016(3) -0.010(4) 0.037(3)
O32 0.055(3) 0.111(5) 0.088(4) 0.014(3) 0.009(3) -0.023(3)
O41 0.138(5) 0.079(4) 0.083(4) 0.046(3) -0.009(4) 0.003(4)
O42 0.091(4) 0.075(3) 0.078(3) -0.012(3) -0.022(3) -0.015(3)
C1 0.053(4) 0.069(4) 0.053(3) -0.008(3) -0.003(3) 0.014(3)
C11 0.071(4) 0.056(4) 0.050(3) -0.007(3) -0.002(3) 0.021(3)
C12 0.052(4) 0.079(5) 0.054(3) 0.013(3) -0.001(3) -0.008(3)
C21 0.063(4) 0.052(3) 0.059(4) 0.007(3) -0.006(3) 0.004(3)
C22 0.051(3) 0.046(3) 0.066(4) -0.014(3) 0.000(3) -0.004(3)
C31 0.056(4) 0.049(3) 0.064(4) -0.009(3) -0.001(3) 0.007(3)
C32 0.046(3) 0.068(4) 0.054(3) -0.004(3) 0.000(3) -0.003(3)
C41 0.063(4) 0.062(4) 0.064(4) 0.008(3) -0.004(3) 0.001(3)
C42 0.064(4) 0.057(4) 0.047(3) -0.004(3) -0.009(3) -0.003(3)
C50 0.053(3) 0.033(3) 0.080(4) 0.005(3) -0.004(3) -0.004(2)
C51 0.084(5) 0.066(4) 0.089(5) 0.023(4) 0.002(4) -0.015(4)
C52 0.145(10) 0.071(6) 0.123(8) 0.040(6) -0.003(7) -0.031(7)
C53 0.155(11) 0.049(5) 0.207(14) 0.044(7) -0.052(11) -0.042(6)
C54 0.159(11) 0.037(4) 0.174(12) -0.017(6) -0.025(10) -0.007(5)
C55 0.108(6) 0.041(3) 0.089(5) -0.013(4) -0.003(5) 0.002(4)
C56 0.065(4) 0.055(4) 0.050(3) -0.020(3) -0.003(3) 0.002(3)
C57 0.111(7) 0.055(4) 0.056(4) -0.012(3) -0.009(4) 0.006(4)
C58 0.105(7) 0.058(4) 0.079(5) -0.014(4) -0.010(5) -0.008(4)
C59 0.096(7) 0.082(6) 0.130(8) -0.059(6) -0.003(6) -0.019(5)
C60 0.128(9) 0.125(8) 0.115(8) -0.089(7) 0.051(7) -0.037(7)
C61 0.090(6) 0.096(6) 0.073(5) -0.037(4) 0.021(4) -0.019(5)
C62 0.091(5) 0.074(4) 0.047(3) 0.005(3) 0.015(4) 0.021(4)
C63 0.094(7) 0.208(13) 0.069(5) 0.045(7) 0.006(5) 0.025(8)
C64 0.152(12) 0.26(2) 0.067(6) 0.045(9) -0.012(7) 0.047(13)
C65 0.228(18) 0.114(9) 0.097(9) 0.024(8) 0.052(11) 0.014(12)
C66 0.31(2) 0.165(13) 0.089(8) -0.022(9) 0.037(12) -0.138(16)
C67 0.183(12) 0.134(9) 0.067(5) 0.009(6) 0.016(7) -0.084(9)
C68 0.044(3) 0.056(4) 0.062(4) -0.017(3) -0.002(3) -0.007(3)
C69 0.049(4) 0.060(4) 0.143(8) 0.000(5) 0.004(5) -0.010(3)
C70 0.083(6) 0.055(4) 0.150(9) 0.004(5) 0.010(6) -0.016(4)
C71 0.094(7) 0.104(8) 0.128(8) -0.028(7) 0.034(6) -0.058(6)
C72 0.054(5) 0.132(9) 0.125(8) -0.042(7) 0.023(5) -0.035(5)
C73 0.051(4) 0.078(5) 0.093(5) -0.020(4) 0.007(4) 0.000(4)
C74 0.052(4) 0.067(4) 0.065(4) -0.002(3) -0.010(3) 0.016(3)
C75 0.246(16) 0.066(6) 0.150(10) -0.011(6) -0.116(11) 0.060(8)
C76 0.35(3) 0.096(9) 0.216(18) -0.012(10) -0.17(2) 0.087(13)
C77 0.179(15) 0.206(17) 0.155(14) 0.033(13) -0.065(12) 0.111(15)
C78 0.24(2) 0.187(16) 0.180(16) 0.021(14) -0.141(15) 0.035(17)
C79 0.173(12) 0.104(7) 0.109(8) 0.010(6) -0.077(8) 0.011(8)
C80 0.052(3) 0.066(4) 0.059(4) -0.026(3) 0.010(3) -0.005(3)
C81 0.096(6) 0.060(5) 0.104(6) -0.026(4) -0.020(5) 0.007(4)
C82 0.108(7) 0.064(5) 0.145(9) -0.050(6) -0.019(7) -0.002(5)
C83 0.102(7) 0.100(7) 0.108(7) -0.063(6) 0.021(6) -0.027(6)
C84 0.118(8) 0.140(10) 0.067(5) -0.045(6) -0.001(5) -0.033(7)
C85 0.104(6) 0.084(5) 0.065(5) -0.022(4) -0.011(4) -0.008(5)
C86 0.057(4) 0.055(4) 0.050(3) -0.006(3) 0.007(3) -0.006(3)
C87 0.086(5) 0.080(5) 0.068(4) -0.019(4) 0.027(4) -0.023(4)
C88 0.112(8) 0.129(9) 0.078(6) -0.005(6) 0.035(5) -0.037(7)
C89 0.108(8) 0.118(8) 0.099(7) 0.031(6) 0.019(6) -0.048(7)
C90 0.126(8) 0.060(5) 0.115(8) 0.013(5) 0.020(7) -0.022(5)
C91 0.088(6) 0.062(4) 0.083(5) 0.006(4) 0.032(5) -0.009(4)
C92 0.051(3) 0.032(2) 0.048(3) 0.001(2) -0.007(3) -0.005(2)
C93 0.057(4) 0.050(4) 0.102(6) 0.017(4) -0.015(4) -0.012(3)
C94 0.062(5) 0.072(5) 0.147(8) 0.036(6) -0.023(5) -0.022(4)
C95 0.094(6) 0.063(5) 0.158(9) 0.048(6) -0.026(6) -0.035(5)
C96 0.095(6) 0.048(4) 0.162(10) 0.038(5) -0.033(6) -0.011(4)
C97 0.071(5) 0.045(4) 0.096(5) 0.009(4) -0.021(4) -0.007(3)

loop_
_atom_type_symbol
_atom_type_description
_atom_type_scat_dispersion_real
_atom_type_scat_dispersion_imag
_atom_type_scat_source
C C 0.0033 0.0016 'International Tables Vol C Tables 4.2.6.8 and 6.1.1.4'
H H 0.0000 0.0000 'International Tables Vol C Tables 4.2.6.8 and 6.1.1.4'
O O 0.0106 0.0060 'International Tables Vol C Tables 4.2.6.8 and 6.1.1.4'
Ge Ge 0.1547 1.8001 'International Tables Vol C Tables 4.2.6.8 and 6.1.1.4'
Ru Ru -1.2594 0.8363 'International Tables Vol C Tables 4.2.6.8 and 6.1.1.4'

loop_
_geom_angle_atom_site_label_1
_geom_angle_atom_site_label_2
_geom_angle_atom_site_label_3
_geom_angle
_geom_angle_site_symmetry_1
_geom_angle_site_symmetry_3
_geom_angle_publ_flag
C12 Ru1 C11 96.8(3) . . ?
C12 Ru1 Ge3 87.8(2) . . ?
C11 Ru1 Ge3 83.3(2) . . ?
C12 Ru1 Ge4 82.1(2) . . ?
C11 Ru1 Ge4 88.1(2) . . ?
Ge3 Ru1 Ge4 165.89(3) . . ?
C12 Ru1 Ge1 93.8(2) . . ?
C11 Ru1 Ge1 168.5(2) . . ?
Ge3 Ru1 Ge1 101.43(3) . . ?
Ge4 Ru1 Ge1 89.16(2) . . ?
C12 Ru1 Ge2 166.8(2) . . ?
C11 Ru1 Ge2 96.2(2) . . ?
Ge3 Ru1 Ge2 91.72(2) . . ?
Ge4 Ru1 Ge2 100.31(2) . . ?
Ge1 Ru1 Ge2 73.34(2) . . ?
C12 Ru1 Ru4 115.4(2) . . ?
C11 Ru1 Ru4 122.5(2) . . ?
Ge3 Ru1 Ru4 54.068(19) . . ?
Ge4 Ru1 Ru4 139.69(2) . . ?
Ge1 Ru1 Ru4 55.419(18) . . ?
Ge2 Ru1 Ru4 54.850(17) . . ?
C12 Ru1 Ru2 121.0(2) . . ?
C11 Ru1 Ru2 115.29(19) . . ?
Ge3 Ru1 Ru2 140.83(2) . . ?
Ge4 Ru1 Ru2 53.234(18) . . ?
Ge1 Ru1 Ru2 54.812(17) . . ?
Ge2 Ru1 Ru2 53.936(16) . . ?
Ru4 Ru1 Ru2 87.966(16) . . ?
C21 Ru2 C22 94.2(3) . . ?
C21 Ru2 Ge4 86.6(2) . . ?
C22 Ru2 Ge4 82.68(19) . . ?
C21 Ru2 Ge5 86.1(2) . . ?
C22 Ru2 Ge5 84.11(19) . . ?
Ge4 Ru2 Ge5 164.38(3) . . ?
C21 Ru2 Ge2 92.9(2) . . ?
C22 Ru2 Ge2 171.8(2) . . ?
Ge4 Ru2 Ge2 101.78(2) . . ?
Ge5 Ru2 Ge2 92.37(2) . . ?
C21 Ru2 Ge1 164.9(2) . . ?
C22 Ru2 Ge1 99.7(2) . . ?
Ge4 Ru2 Ge1 89.28(2) . . ?
Ge5 Ru2 Ge1 101.15(2) . . ?
Ge2 Ru2 Ge1 73.64(2) . . ?
C21 Ru2 Ru3 123.1(2) . . ?
C22 Ru2 Ru3 116.02(19) . . ?
Ge4 Ru2 Ru3 140.83(2) . . ?
Ge5 Ru2 Ru3 53.693(18) . . ?
Ge2 Ru2 Ru3 56.324(17) . . ?
Ge1 Ru2 Ru3 55.126(18) . . ?
C21 Ru2 Ru1 112.2(2) . . ?
C22 Ru2 Ru1 125.2(2) . . ?
Ge4 Ru2 Ru1 53.869(18) . . ?
Ge5 Ru2 Ru1 141.72(2) . . ?
Ge2 Ru2 Ru1 54.964(17) . . ?
Ge1 Ru2 Ru1 54.352(17) . . ?
Ru3 Ru2 Ru1 89.010(16) . . ?
C31 Ru3 C32 95.4(3) . . ?
C31 Ru3 C1 85.5(3) . . ?
C32 Ru3 C1 85.5(3) . . ?
C31 Ru3 Ge5 91.5(2) . . ?
C32 Ru3 Ge5 83.16(19) . . ?
C1 Ru3 Ge5 168.00(19) . . ?
C31 Ru3 Ge1 95.1(2) . . ?
C32 Ru3 Ge1 168.6(2) . . ?
C1 Ru3 Ge1 90.68(19) . . ?
Ge5 Ru3 Ge1 101.17(2) . . ?
C31 Ru3 Ge2 167.4(2) . . ?
C32 Ru3 Ge2 97.2(2) . . ?
C1 Ru3 Ge2 94.69(18) . . ?
Ge5 Ru3 Ge2 90.70(2) . . ?
Ge1 Ru3 Ge2 72.33(2) . . ?
C31 Ru3 Ru4 117.5(2) . . ?
C32 Ru3 Ru4 113.68(19) . . ?
C1 Ru3 Ru4 46.65(17) . . ?
Ge5 Ru3 Ru4 143.16(2) . . ?
Ge1 Ru3 Ru4 56.891(18) . . ?
Ge2 Ru3 Ru4 56.061(17) . . ?
C31 Ru3 Ru2 118.7(2) . . ?
C32 Ru3 Ru2 122.7(2) . . ?
C1 Ru3 Ru2 137.22(17) . . ?
Ge5 Ru3 Ru2 53.850(18) . . ?
Ge1 Ru3 Ru2 54.988(18) . . ?
Ge2 Ru3 Ru2 53.918(16) . . ?
Ru4 Ru3 Ru2 90.760(17) . . ?
C42 Ru4 C41 100.0(3) . . ?
C42 Ru4 C1 85.5(3) . . ?
C41 Ru4 C1 86.8(3) . . ?
C42 Ru4 Ge3 83.2(2) . . ?
C41 Ru4 Ge3 86.1(2) . . ?
C1 Ru4 Ge3 165.39(18) . . ?
C42 Ru4 Ge2 94.73(19) . . ?
C41 Ru4 Ge2 164.8(2) . . ?
C1 Ru4 Ge2 98.03(19) . . ?
Ge3 Ru4 Ge2 92.08(2) . . ?
C42 Ru4 Ge1 167.28(19) . . ?
C41 Ru4 Ge1 92.3(2) . . ?
C1 Ru4 Ge1 92.13(19) . . ?
Ge3 Ru4 Ge1 100.91(3) . . ?
Ge2 Ru4 Ge1 73.20(2) . . ?
C42 Ru4 Ru3 113.6(2) . . ?
C41 Ru4 Ru3 118.0(2) . . ?
C1 Ru4 Ru3 48.63(18) . . ?
Ge3 Ru4 Ru3 145.44(2) . . ?
Ge2 Ru4 Ru3 57.949(18) . . ?
Ge1 Ru4 Ru3 56.813(18) . . ?
C42 Ru4 Ru1 121.7(2) . . ?
C41 Ru4 Ru1 112.7(2) . . ?
C1 Ru4 Ru1 140.44(18) . . ?
Ge3 Ru4 Ru1 54.148(19) . . ?
Ge2 Ru4 Ru1 55.256(17) . . ?
Ge1 Ru4 Ru1 54.738(17) . . ?
Ru3 Ru4 Ru1 92.210(17) . . ?
C50 Ge1 Ru1 128.2(2) . . ?
C50 Ge1 Ru2 130.4(2) . . ?
Ru1 Ge1 Ru2 70.836(19) . . ?
C50 Ge1 Ru3 123.4(2) . . ?
Ru1 Ge1 Ru3 107.91(2) . . ?
Ru2 Ge1 Ru3 69.89(2) . . ?
C50 Ge1 Ru4 123.6(2) . . ?
Ru1 Ge1 Ru4 69.84(2) . . ?
Ru2 Ge1 Ru4 105.73(2) . . ?
Ru3 Ge1 Ru4 66.30(2) . . ?
C92 Ge2 Ru2 126.19(16) . . ?
C92 Ge2 Ru4 126.21(16) . . ?
Ru2 Ge2 Ru4 107.25(2) . . ?
C92 Ge2 Ru1 129.49(18) . . ?
Ru2 Ge2 Ru1 71.10(2) . . ?
Ru4 Ge2 Ru1 69.89(2) . . ?
C92 Ge2 Ru3 124.17(18) . . ?
Ru2 Ge2 Ru3 69.759(19) . . ?
Ru4 Ge2 Ru3 65.990(19) . . ?
Ru1 Ge2 Ru3 106.27(2) . . ?
C56 Ge3 C62 105.4(3) . . ?
C56 Ge3 Ru4 118.1(2) . . ?
C62 Ge3 Ru4 115.0(2) . . ?
C56 Ge3 Ru1 118.8(2) . . ?
C62 Ge3 Ru1 125.0(3) . . ?
Ru4 Ge3 Ru1 71.78(2) . . ?
C74 Ge4 C68 105.1(3) . . ?
C74 Ge4 Ru2 117.0(2) . . ?
C68 Ge4 Ru2 119.92(19) . . ?
C74 Ge4 Ru1 125.6(2) . . ?
C68 Ge4 Ru1 114.6(2) . . ?
Ru2 Ge4 Ru1 72.90(2) . . ?
C86 Ge5 C80 104.6(3) . . ?
C86 Ge5 Ru3 115.57(19) . . ?
C80 Ge5 Ru3 124.8(2) . . ?
C86 Ge5 Ru2 123.72(19) . . ?
C80 Ge5 Ru2 114.45(19) . . ?
Ru3 Ge5 Ru2 72.46(2) . . ?
O1 C1 Ru4 139.2(6) . . ?
O1 C1 Ru3 136.0(5) . . ?
Ru4 C1 Ru3 84.7(2) . . ?
O11 C11 Ru1 179.0(7) . . ?
O12 C12 Ru1 177.9(7) . . ?
O21 C21 Ru2 179.3(7) . . ?
O22 C22 Ru2 176.6(7) . . ?
O31 C31 Ru3 174.7(6) . . ?
O32 C32 Ru3 177.4(6) . . ?
O41 C41 Ru4 174.8(7) . . ?
O42 C42 Ru4 176.0(6) . . ?
C51 C50 C55 120.1(6) . . ?
C51 C50 Ge1 121.6(5) . . ?
C55 C50 Ge1 118.3(5) . . ?
C50 C51 C52 118.2(9) . . ?
C53 C52 C51 123.0(11) . . ?
C52 C53 C54 121.6(8) . . ?
C55 C54 C53 117.6(10) . . ?
C54 C55 C50 119.3(9) . . ?
C57 C56 C61 117.9(7) . . ?
C57 C56 Ge3 121.5(5) . . ?
C61 C56 Ge3 120.5(6) . . ?
C56 C57 C58 123.6(7) . . ?
C59 C58 C57 117.9(9) . . ?
C60 C59 C58 119.6(8) . . ?
C59 C60 C61 121.5(8) . . ?
C60 C61 C56 119.4(9) . . ?
C67 C62 C63 117.7(8) . . ?
C67 C62 Ge3 125.3(7) . . ?
C63 C62 Ge3 117.0(7) . . ?
C62 C63 C64 119.8(12) . . ?
C65 C64 C63 120.6(13) . . ?
C66 C65 C64 116.4(12) . . ?
C65 C66 C67 123.8(16) . . ?
C66 C67 C62 121.5(13) . . ?
C73 C68 C69 117.4(7) . . ?
C73 C68 Ge4 121.3(6) . . ?
C69 C68 Ge4 121.1(5) . . ?
C68 C69 C70 122.8(7) . . ?
C71 C70 C69 117.1(9) . . ?
C72 C71 C70 120.6(8) . . ?
C73 C72 C71 120.9(8) . . ?
C72 C73 C68 121.0(9) . . ?
C75 C74 C79 114.5(8) . . ?
C75 C74 Ge4 126.5(7) . . ?
C79 C74 Ge4 118.8(7) . . ?
C74 C75 C76 124.1(11) . . ?
C77 C76 C75 117.8(15) . . ?
C76 C77 C78 122.1(13) . . ?
C77 C78 C79 118.3(14) . . ?
C74 C79 C78 122.0(13) . . ?
C81 C80 C85 117.1(7) . . ?
C81 C80 Ge5 123.4(6) . . ?
C85 C80 Ge5 119.0(6) . . ?
C80 C81 C82 121.3(9) . . ?
C83 C82 C81 119.7(10) . . ?
C82 C83 C84 121.1(9) . . ?
C83 C84 C85 119.1(10) . . ?
C80 C85 C84 121.4(9) . . ?
C87 C86 C91 118.4(6) . . ?
C87 C86 Ge5 118.9(5) . . ?
C91 C86 Ge5 122.2(5) . . ?
C86 C87 C88 121.2(8) . . ?
C89 C88 C87 119.4(9) . . ?
C88 C89 C90 122.0(8) . . ?
C91 C90 C89 117.0(8) . . ?
C86 C91 C90 121.9(8) . . ?
C97 C92 C93 118.2(6) . . ?
C97 C92 Ge2 121.3(5) . . ?
C93 C92 Ge2 120.4(5) . . ?
C94 C93 C92 118.5(7) . . ?
C95 C94 C93 122.8(8) . . ?
C94 C95 C96 119.1(8) . . ?
C95 C96 C97 119.6(8) . . ?
C92 C97 C96 121.7(7) . . ?

loop_
_geom_bond_atom_site_label_1
_geom_bond_atom_site_label_2
_geom_bond_distance
_geom_bond_site_symmetry_2
_geom_bond_publ_flag
Ru1 C12 1.880(7) . ?
Ru1 C11 1.888(6) . ?
Ru1 Ge3 2.5013(7) . ?
Ru1 Ge4 2.5045(7) . ?
Ru1 Ge1 2.5497(7) . ?
Ru1 Ge2 2.5650(7) . ?
Ru1 Ru4 2.9313(6) . ?
Ru1 Ru2 2.9638(6) . ?
Ru2 C21 1.868(6) . ?
Ru2 C22 1.916(6) . ?
Ru2 Ge4 2.4841(7) . ?
Ru2 Ge5 2.4897(7) . ?
Ru2 Ge2 2.5323(7) . ?
Ru2 Ge1 2.5643(7) . ?
Ru2 Ru3 2.9399(6) . ?
Ru3 C31 1.887(6) . ?
Ru3 C32 1.904(7) . ?
Ru3 C1 2.118(7) . ?
Ru3 Ge5 2.4847(7) . ?
Ru3 Ge1 2.5686(7) . ?
Ru3 Ge2 2.6076(7) . ?
Ru3 Ru4 2.8103(6) . ?
Ru4 C42 1.919(7) . ?
Ru4 C41 1.919(7) . ?
Ru4 C1 2.052(6) . ?
Ru4 Ge3 2.4988(7) . ?
Ru4 Ge2 2.5524(7) . ?
Ru4 Ge1 2.5709(7) . ?
Ge1 C50 1.941(6) . ?
Ge2 C92 1.945(5) . ?
Ge3 C56 1.960(6) . ?
Ge3 C62 1.975(7) . ?
Ge4 C74 1.957(7) . ?
Ge4 C68 1.968(6) . ?
Ge5 C86 1.954(6) . ?
Ge5 C80 1.963(6) . ?
O1 C1 1.150(8) . ?
O11 C11 1.139(7) . ?
O12 C12 1.151(8) . ?
O21 C21 1.150(8) . ?
O22 C22 1.111(7) . ?
O31 C31 1.139(8) . ?
O32 C32 1.131(8) . ?
O41 C41 1.123(8) . ?
O42 C42 1.125(8) . ?
C50 C51 1.385(11) . ?
C50 C55 1.427(10) . ?
C51 C52 1.387(12) . ?
C52 C53 1.289(17) . ?
C53 C54 1.435(17) . ?
C54 C55 1.382(11) . ?
C56 C57 1.350(10) . ?
C56 C61 1.400(9) . ?
C57 C58 1.398(10) . ?
C58 C59 1.392(12) . ?
C59 C60 1.362(15) . ?
C60 C61 1.399(13) . ?
C62 C67 1.339(14) . ?
C62 C63 1.352(13) . ?
C63 C64 1.415(16) . ?
C64 C65 1.35(2) . ?
C65 C66 1.33(2) . ?
C66 C67 1.336(15) . ?
C68 C73 1.369(9) . ?
C68 C69 1.383(10) . ?
C69 C70 1.384(11) . ?
C70 C71 1.376(14) . ?
C71 C72 1.366(15) . ?
C72 C73 1.353(12) . ?
C74 C75 1.313(11) . ?
C74 C79 1.365(12) . ?
C75 C76 1.396(14) . ?
C76 C77 1.26(2) . ?
C77 C78 1.33(2) . ?
C78 C79 1.367(17) . ?
C80 C81 1.363(11) . ?
C80 C85 1.366(11) . ?
C81 C82 1.406(11) . ?
C82 C83 1.301(15) . ?
C83 C84 1.372(16) . ?
C84 C85 1.381(11) . ?
C86 C87 1.385(9) . ?
C86 C91 1.394(10) . ?
C87 C88 1.395(11) . ?
C88 C89 1.354(15) . ?
C89 C90 1.417(14) . ?
C90 C91 1.394(11) . ?
C92 C97 1.345(9) . ?
C92 C93 1.389(9) . ?
C93 C94 1.372(10) . ?
C94 C95 1.327(12) . ?
C95 C96 1.350(13) . ?
C96 C97 1.382(10) . ?
